data_4035860
loop_
_publ_author_name
'Bookser, Brett C.'
'Weinhouse, Michael I.'
'Burns, Aaron C.'
'Valiere, Andrew N.'
'Valdez, Lino J.'
'Stanczak, Pawel'
'Na, Jim'
'Rheingold, Arnold L.'
'Moore, Curtis E.'
'Dyck, Brian'

_publ_section_title
;
 Solvent-Controlled, Site-Selective N-Alkylation Reactions of Azolo-Fused
 Ring Heterocycles at N1-, N2-, and N3-Positions, Including Pyrazolo[3,4-
 d]pyrimidines, Purines, [1,2,3]Triazolo[4,5]pyridines, and Related
 Deaza-Compounds.
;
_journal_issue 12
_journal_name_full 'The Journal of organic chemistry'
_journal_page_first 6334
_journal_page_last 6353
_journal_paper_doi 10.1021/acs.joc.8b00540
_journal_volume 83
_journal_year 2018
_chemical_formula_moiety 'C6 H5 Cl N4'
_chemical_formula_sum 'C6 H5 Cl N4'
_chemical_formula_weight 168.59
_space_group_crystal_system monoclinic
_space_group_IT_number 14
_space_group_name_Hall '-P 2ybc'
_space_group_name_H-M_alt 'P 1 21/c 1'
_atom_sites_solution_hydrogens geom
_atom_sites_solution_primary dual
_atom_sites_solution_secondary difmap
_audit_creation_date 2016-08-22
_audit_creation_method
;
Olex2 1.2-beta
(compiled 2016.08.19 svn.r3327 for OlexSys, GUI svn.r5215)
;
_cell_angle_alpha 90
_cell_angle_beta 97.162(3)
_cell_angle_gamma 90
_cell_formula_units_Z 2
_cell_length_a 3.9913(2)
_cell_length_b 6.7117(3)
_cell_length_c 13.3807(7)
_cell_measurement_reflns_used 997
_cell_measurement_temperature 100(2)
_cell_measurement_theta_max 67.868
_cell_measurement_theta_min 6.670
_cell_volume 355.65(3)
_computing_cell_refinement 'SAINT v8.34A (Bruker, 2013)'
_computing_data_collection 'APEX2 v2013.6-2 (Bruker, 2013)'
_computing_data_reduction 'SAINT v8.34A (Bruker, 2013)'
_computing_molecular_graphics 'Olex2 (Dolomanov et al., 2009)'
_computing_publication_material 'Olex2 (Dolomanov et al., 2009)'
_computing_structure_refinement 'XL (Sheldrick, 2008)'
_computing_structure_solution 'ShelXT (Sheldrick, 2015)'
_diffrn_ambient_temperature 100.0
_diffrn_detector 'CCD area detector'
_diffrn_detector_area_resol_mean 5.6
_diffrn_detector_type 'Bruker SMART CCD 6000 area detector'
_diffrn_measured_fraction_theta_full 0.939
_diffrn_measured_fraction_theta_max 0.937
_diffrn_measurement_device 'three-circle diffractometer'
_diffrn_measurement_device_type 'Bruker APEX-II CCD'
_diffrn_measurement_method '\f and \w scans'
_diffrn_radiation_monochromator graphite
_diffrn_radiation_probe x-ray
_diffrn_radiation_type CuK\a
_diffrn_radiation_wavelength 1.54178
_diffrn_reflns_av_R_equivalents 0.0261
_diffrn_reflns_av_unetI/netI 0.0271
_diffrn_reflns_Laue_measured_fraction_full 0.939
_diffrn_reflns_Laue_measured_fraction_max 0.937
_diffrn_reflns_limit_h_max 4
_diffrn_reflns_limit_h_min -4
_diffrn_reflns_limit_k_max 7
_diffrn_reflns_limit_k_min -6
_diffrn_reflns_limit_l_max 15
_diffrn_reflns_limit_l_min -15
_diffrn_reflns_number 2096
_diffrn_reflns_point_group_measured_fraction_full 0.939
_diffrn_reflns_point_group_measured_fraction_max 0.937
_diffrn_reflns_theta_full 67.679
_diffrn_reflns_theta_max 68.210
_diffrn_reflns_theta_min 6.669
_diffrn_source 'rotating anode'
_diffrn_source_target Mo
_diffrn_standards_number 0
_exptl_absorpt_coefficient_mu 4.203
_exptl_absorpt_correction_T_max 0.3200
_exptl_absorpt_correction_T_min 0.1847
_exptl_absorpt_correction_type multi-scan
_exptl_absorpt_process_details
;
SADABS-2014/5 (Bruker,2014/5) was used for absorption correction.
wR2(int) was 0.1021 before and 0.0462 after correction.
The Ratio of minimum to maximum transmission is 0.5772.
The \l/2 correction factor is Not present.
;
_exptl_crystal_colour colorless
_exptl_crystal_density_diffrn 1.574
_exptl_crystal_description plate
_exptl_crystal_F_000 172
_exptl_crystal_size_max 0.15
_exptl_crystal_size_mid 0.35
_exptl_crystal_size_min 0.47
_refine_diff_density_max 0.689
_refine_diff_density_min -0.218
_refine_diff_density_rms 0.097
_refine_ls_extinction_method none
_refine_ls_goodness_of_fit_ref 1.119
_refine_ls_hydrogen_treatment constr
_refine_ls_matrix_type full
_refine_ls_number_parameters 101
_refine_ls_number_reflns 608
_refine_ls_number_restraints 87
_refine_ls_restrained_S_all 1.199
_refine_ls_R_factor_all 0.0850
_refine_ls_R_factor_gt 0.0787
_refine_ls_shift/su_max 0.000
_refine_ls_shift/su_mean 0.000
_refine_ls_structure_factor_coef Fsqd
_refine_ls_weighting_details 'w=1/[\s^2^(Fo^2^)+(0.1567P)^2^+0.1472P] where P=(Fo^2^+2Fc^2^)/3'
_refine_ls_weighting_scheme calc
_refine_ls_wR_factor_gt 0.2115
_refine_ls_wR_factor_ref 0.2229
_reflns_Friedel_coverage 0.000
_reflns_number_gt 521
_reflns_number_total 608
_reflns_threshold_expression 'I > 2\s(I)'
_cod_data_source_file jo8b00540_si_006.cif
_cod_data_source_block Dart170
_cod_database_code 4035860
_shelx_space_group_comment
;
The symmetry employed for this shelxl refinement is uniquely defined
by the following loop, which should always be used as a source of
symmetry information in preference to the above space-group names.
They are only intended as comments.
;
_olex2_refinement_description
;
1. Fixed Uiso
 At 1.2 times of:
  All C(H) groups
 At 1.5 times of:
  All C(H,H,H) groups
2. Rigid body (RIGU) restrains
 All non-hydrogen atoms
 with sigma for 1-2 distances of 0.004 and sigma for 1-3 distances of 0.004
3. Others
 Fixed Sof: Cl1(0.5) C1(0.5) H1(0.5) N4(0.5) N3(0.5) C5(0.5) C3(0.5) C2(0.5)
 H2(0.5) N2(0.5) N1(0.5) C4(0.5) C6(0.5) H6A(0.5) H6B(0.5) H6C(0.5)
4.a Aromatic/amide H refined with riding coordinates:
 C1(H1), C2(H2)
4.b Idealised Me refined as rotating group:
 C6(H6A,H6B,H6C)
;
_shelx_shelxl_version_number 2014/7
_olex2_submission_special_instructions 'No special instructions were received'

loop_
_space_group_symop_operation_xyz
'x, y, z'
'-x, y+1/2, -z+1/2'
'-x, -y, -z'
'x, -y-1/2, z-1/2'

loop_
_atom_site_label
_atom_site_type_symbol
_atom_site_fract_x
_atom_site_fract_y
_atom_site_fract_z
_atom_site_U_iso_or_equiv
_atom_site_adp_type
_atom_site_occupancy
_atom_site_site_symmetry_order
_atom_site_calc_flag
_atom_site_refinement_flags_posn
_atom_site_refinement_flags_adp
_atom_site_refinement_flags_occupancy
_atom_site_disorder_assembly
_atom_site_disorder_group
Cl1 Cl 0.1361(5) 0.1937(3) 0.44165(19) 0.0573(8) Uani 0.5 1 d . U P A -1
C1 C 0.398(5) 0.679(2) 0.3258(14) 0.053(3) Uani 0.5 1 d . U P A -1
H1 H 0.3590 0.7343 0.2600 0.064 Uiso 0.5 1 calc R . P A -1
N4 N 0.865(2) 0.7288(15) 0.5942(9) 0.068(2) Uani 0.5 1 d . U P A -1
N3 N 0.8499(13) 0.6107(14) 0.6496(5) 0.0504(14) Uani 0.5 1 d . U P A -1
C5 C 0.3203(14) 0.4202(10) 0.4284(5) 0.0435(14) Uani 0.5 1 d . U P A -1
C3 C 0.6723(15) 0.6916(8) 0.4944(5) 0.0449(14) Uani 0.5 1 d . U P A -1
C2 C 0.6133(18) 0.7897(10) 0.4022(7) 0.0553(17) Uani 0.5 1 d . U P A -1
H2 H 0.7049 0.9169 0.3904 0.066 Uiso 0.5 1 calc R . P A -1
N2 N 0.6453(14) 0.4603(10) 0.6072(5) 0.0458(13) Uani 0.5 1 d . U P A -1
N1 N 0.2537(19) 0.5060(14) 0.3420(5) 0.0570(16) Uani 0.5 1 d . U P A -1
C4 C 0.530(5) 0.512(3) 0.5075(13) 0.0307(17) Uani 0.5 1 d . U P A -1
C6 C 0.573(5) 0.272(2) 0.6591(13) 0.054(3) Uani 0.5 1 d . U P A -1
H6A H 0.6909 0.2736 0.7279 0.080 Uiso 0.5 1 calc GR . P A -1
H6B H 0.6510 0.1587 0.6223 0.080 Uiso 0.5 1 calc GR . P A -1
H6C H 0.3293 0.2609 0.6614 0.080 Uiso 0.5 1 calc GR . P A -1

loop_
_atom_site_aniso_label
_atom_site_aniso_U_11
_atom_site_aniso_U_22
_atom_site_aniso_U_33
_atom_site_aniso_U_23
_atom_site_aniso_U_13
_atom_site_aniso_U_12
Cl1 0.0418(11) 0.0452(13) 0.0862(16) -0.0177(9) 0.0128(9) -0.0039(7)
C1 0.044(5) 0.072(6) 0.043(5) 0.011(4) 0.008(3) 0.020(4)
N4 0.049(4) 0.063(5) 0.093(5) -0.024(3) 0.009(3) -0.008(3)
N3 0.030(3) 0.079(4) 0.042(3) -0.024(3) 0.005(2) 0.001(3)
C5 0.030(3) 0.048(3) 0.053(3) -0.016(3) 0.008(2) 0.004(2)
C3 0.034(3) 0.038(3) 0.067(3) -0.010(2) 0.022(2) 0.0051(19)
C2 0.043(4) 0.047(3) 0.080(4) 0.011(3) 0.027(3) 0.007(2)
N2 0.038(3) 0.063(3) 0.037(3) -0.001(2) 0.005(2) 0.004(2)
N1 0.043(4) 0.084(5) 0.042(3) -0.009(3) 0.000(2) 0.013(3)
C4 0.027(5) 0.032(4) 0.034(4) -0.001(3) 0.009(3) 0.003(3)
C6 0.061(6) 0.058(6) 0.044(6) 0.013(5) 0.018(5) 0.004(5)

loop_
_atom_type_symbol
_atom_type_description
_atom_type_scat_dispersion_real
_atom_type_scat_dispersion_imag
_atom_type_scat_source
C C 0.0181 0.0091 'International Tables Vol C Tables 4.2.6.8 and 6.1.1.4'
H H 0.0000 0.0000 'International Tables Vol C Tables 4.2.6.8 and 6.1.1.4'
Cl Cl 0.3639 0.7018 'International Tables Vol C Tables 4.2.6.8 and 6.1.1.4'
N N 0.0311 0.0180 'International Tables Vol C Tables 4.2.6.8 and 6.1.1.4'

loop_
_geom_angle_atom_site_label_1
_geom_angle_atom_site_label_2
_geom_angle_atom_site_label_3
_geom_angle
C2 C1 H1 117.9
N1 C1 H1 117.9
N1 C1 C2 124.2(14)
N3 N4 C3 115.1(7)
N4 N3 N2 109.4(6)
N1 C5 Cl1 116.6(6)
N1 C5 C4 121.0(11)
C4 C5 Cl1 122.4(9)
C2 C3 N4 137.1(7)
C4 C3 N4 102.3(9)
C4 C3 C2 120.6(9)
C1 C2 H2 123.2
C3 C2 C1 113.7(9)
C3 C2 H2 123.2
N3 N2 C4 108.5(9)
N3 N2 C6 124.8(9)
C4 N2 C6 126.7(10)
C5 N1 C1 119.5(11)
C3 C4 C5 120.9(14)
C3 C4 N2 104.6(9)
N2 C4 C5 134.5(14)
N2 C6 H6A 109.5
N2 C6 H6B 109.5
N2 C6 H6C 109.5
H6A C6 H6B 109.5
H6A C6 H6C 109.5
H6B C6 H6C 109.5

loop_
_geom_bond_atom_site_label_1
_geom_bond_atom_site_label_2
_geom_bond_distance
Cl1 C5 1.707(8)
C1 H1 0.9500
C1 C2 1.453(17)
C1 N1 1.328(19)
N4 N3 1.092(12)
N4 C3 1.477(13)
N3 N2 1.376(10)
C5 N1 1.289(11)
C5 C4 1.408(12)
C3 C2 1.392(11)
C3 C4 1.352(18)
C2 H2 0.9500
N2 C4 1.399(18)
N2 C6 1.485(16)
C6 H6A 0.9800
C6 H6B 0.9800
C6 H6C 0.9800

loop_
_geom_torsion_atom_site_label_1
_geom_torsion_atom_site_label_2
_geom_torsion_atom_site_label_3
_geom_torsion_atom_site_label_4
_geom_torsion
Cl1 C5 N1 C1 -177.7(10)
Cl1 C5 C4 C3 179.9(12)
Cl1 C5 C4 N2 1(3)
N4 N3 N2 C4 0.2(13)
N4 N3 N2 C6 178.2(11)
N4 C3 C2 C1 179.0(10)
N4 C3 C4 C5 180.0(16)
N4 C3 C4 N2 -0.5(15)
N3 N4 C3 C2 -179.5(7)
N3 N4 C3 C4 0.7(13)
N3 N2 C4 C5 180(2)
N3 N2 C4 C3 0.2(17)
C3 N4 N3 N2 -0.6(9)
C2 C1 N1 C5 -5(2)
C2 C3 C4 C5 0(2)
C2 C3 C4 N2 179.7(8)
N1 C1 C2 C3 3.6(19)
N1 C5 C4 C3 -1(2)
N1 C5 C4 N2 179.4(18)
C4 C5 N1 C1 3.4(17)
C4 C3 C2 C1 -1.2(16)
C6 N2 C4 C5 2(3)
C6 N2 C4 C3 -177.7(12)
